data_2200103
loop_
_publ_author_name
'Ferguson, George'
'Jennings, Michael C.'
'McAlees, Alan J.'
'McCrindle, Robert'

_publ_section_title
;5-Dimethylamino-<i>N</i>,<i>N</i>-dimethyl-3-(4-pyridyl)-2,4-pentadieniminium
 tetrafluoroborate
;
_journal_issue 3
_journal_name_full 'Acta Crystallographica Section E'
_journal_page_first o202
_journal_page_last o204
_journal_paper_doi 10.1107/S1600536801002008
_journal_volume 57
_journal_year 2001
_chemical_formula_iupac 'C14 H20 N3 1+, B F4 1-'
_chemical_formula_moiety 'C14 H20 N3, B F4'
_chemical_formula_sum 'C14 H20 B F4 N3'
_chemical_formula_weight 317.14
_chemical_name_systematic
;
5-Dimethylamino-N,N-dimethyl-3-(4-pyridyl)-2,4-pentadieniminium
tetrafluoroborate
;
_space_group_IT_number 14
_symmetry_cell_setting monoclinic
_symmetry_space_group_name_Hall '-P 2ybc'
_symmetry_space_group_name_H-M 'P 1 21/c 1'
_cell_angle_alpha 90.00
_cell_angle_beta 106.578(19)
_cell_angle_gamma 90.00
_cell_formula_units_Z 4
_cell_length_a 7.982(2)
_cell_length_b 10.492(2)
_cell_length_c 19.950(3)
_cell_measurement_reflns_used 25
_cell_measurement_temperature 293.0(10)
_cell_measurement_theta_max 11.23
_cell_measurement_theta_min 9.12
_cell_volume 1601.3(6)
_computing_cell_refinement 'SET4 and CELDIM (Enraf-Nonius, 1992)'
_computing_data_collection 'CAD-4 Software (Enraf-Nonius, 1992)'
_computing_data_reduction 'HELENA in PLATON (Spek, 2001)'
_computing_molecular_graphics 'ORTEPII (Johnson, 1976) and PLATON (Spek, 2001)'
_computing_publication_material SHELXL97
_computing_structure_refinement 'SHELXL97 (Sheldrick, 1997)'
_computing_structure_solution 'SHELXS97 (Sheldrick, 1997)'
_diffrn_ambient_temperature 293.0(10)
_diffrn_measured_fraction_theta_full .999
_diffrn_measured_fraction_theta_max .999
_diffrn_measurement_device_type 'Nonius CAD-4'
_diffrn_measurement_method \q/2\q
_diffrn_radiation_monochromator graphite
_diffrn_radiation_source 'fine-focus sealed X-ray tube'
_diffrn_radiation_type MoK\a
_diffrn_radiation_wavelength .71073
_diffrn_reflns_av_R_equivalents .0181
_diffrn_reflns_av_sigmaI/netI .0192
_diffrn_reflns_limit_h_max 10
_diffrn_reflns_limit_h_min 0
_diffrn_reflns_limit_k_max 0
_diffrn_reflns_limit_k_min -13
_diffrn_reflns_limit_l_max 24
_diffrn_reflns_limit_l_min -25
_diffrn_reflns_number 3931
_diffrn_reflns_theta_full 26.97
_diffrn_reflns_theta_max 26.97
_diffrn_reflns_theta_min 2.13
_diffrn_standards_decay_% negligible
_diffrn_standards_interval_time 120
_diffrn_standards_number 3
_exptl_absorpt_coefficient_mu .111
_exptl_absorpt_correction_type none
_exptl_crystal_colour orange
_exptl_crystal_density_diffrn 1.315
_exptl_crystal_density_method 'not measured'
_exptl_crystal_description needle
_exptl_crystal_F_000 664
_exptl_crystal_size_max .38
_exptl_crystal_size_mid .34
_exptl_crystal_size_min .20
_refine_diff_density_max .363
_refine_diff_density_min -.300
_refine_ls_extinction_method none
_refine_ls_goodness_of_fit_ref 1.044
_refine_ls_hydrogen_treatment constr
_refine_ls_matrix_type full
_refine_ls_number_parameters 215
_refine_ls_number_reflns 3482
_refine_ls_number_restraints 13
_refine_ls_restrained_S_all 1.046
_refine_ls_R_factor_all .0927
_refine_ls_R_factor_gt .0565
_refine_ls_shift/su_max .009
_refine_ls_shift/su_mean .001
_refine_ls_structure_factor_coef Fsqd
_refine_ls_weighting_details 'w = 1/[\s^2^(Fo^2^)+(0.0995P)^2^+0.6393P] where P = (Fo^2^+2Fc^2^)/3'
_refine_ls_weighting_scheme calc
_refine_ls_wR_factor_ref .1949
_reflns_number_gt 2306
_reflns_number_total 3482
_reflns_threshold_expression I>2\s(I)
_cod_data_source_file bt6013.cif
_cod_data_source_block 1
_cod_original_sg_symbol_H-M 'P 21/c'
_cod_database_code 2200103
_cod_database_fobs_code 2200103

loop_
_symmetry_equiv_pos_as_xyz
'x, y, z'
'-x, y+1/2, -z+1/2'
'-x, -y, -z'
'x, -y-1/2, z-1/2'

loop_
_atom_site_label
_atom_site_fract_x
_atom_site_fract_y
_atom_site_fract_z
_atom_site_U_iso_or_equiv
_atom_site_adp_type
_atom_site_calc_flag
_atom_site_refinement_flags
_atom_site_occupancy
_atom_site_disorder_assembly
_atom_site_disorder_group
_atom_site_type_symbol
N1 .3035(2) -.17387(18) -.05512(9) .0492(5) Uani d . 1 . . N
N2 .1476(2) .36189(17) .14546(9) .0498(5) Uani d . 1 . . N
N31 .2935(3) -.1981(2) .25025(12) .0687(6) Uani d . 1 . . N
C1 .3017(3) -.1229(2) .00465(11) .0460(5) Uani d . 1 . . C
H1 .3292 -.1754 .0438 .055 Uiso calc R 1 . . H
C2 .2618(3) .0037(2) .01395(10) .0460(5) Uani d . 1 . . C
H2 .2446 .0585 -.0240 .055 Uiso calc R 1 . . H
C3 .2459(3) .05342(19) .07643(10) .0416(5) Uani d . 1 . . C
C4 .2132(3) .1838(2) .08161(11) .0462(5) Uani d . 1 . . C
H4 .2117 .2353 .0435 .055 Uiso calc R 1 . . H
C5 .1832(3) .2406(2) .13913(10) .0437(5) Uani d . 1 . . C
H5 .1884 .1884 .1773 .052 Uiso calc R 1 . . H
C11 .3487(4) -.3066(2) -.06035(14) .0655(7) Uani d . 1 . . C
H11A .3656 -.3474 -.0158 .098 Uiso calc R 1 . . H
H11B .4545 -.3120 -.0740 .098 Uiso calc R 1 . . H
H11C .2559 -.3485 -.0947 .098 Uiso calc R 1 . . H
C12 .2575(4) -.1003(2) -.11992(11) .0596(6) Uani d . 1 . . C
H12A .1396 -.0699 -.1293 .089 Uiso calc R 1 . . H
H12B .2672 -.1535 -.1578 .089 Uiso calc R 1 . . H
H12C .3355 -.0291 -.1152 .089 Uiso calc R 1 . . H
C21 .1195(4) .4114(3) .20963(13) .0647(7) Uani d . 1 . . C
H21A .1345 .3440 .2434 .097 Uiso calc R 1 . . H
H21B .0030 .4449 .1998 .097 Uiso calc R 1 . . H
H21C .2023 .4780 .2280 .097 Uiso calc R 1 . . H
C22 .1389(4) .4541(2) .09001(14) .0717(8) Uani d . 1 . . C
H22A .2544 .4694 .0861 .108 Uiso calc R 1 . . H
H22B .0903 .5325 .1008 .108 Uiso calc R 1 . . H
H22C .0663 .4211 .0465 .108 Uiso calc R 1 . . H
C32 .1698(4) -.2136(2) .18975(14) .0626(7) Uani d . 1 . . C
H32 .0928 -.2815 .1858 .075 Uiso calc R 1 . . H
C33 .1494(3) -.1348(2) .13284(12) .0516(5) Uani d . 1 . . C
H33 .0611 -.1502 .0918 .062 Uiso calc R 1 . . H
C34 .2616(3) -.03225(19) .13724(10) .0406(5) Uani d . 1 . . C
C35 .3878(3) -.0138(2) .20049(10) .0494(5) Uani d . 1 . . C
H35 .4642 .0550 .2065 .059 Uiso calc R 1 . . H
C36 .3987(4) -.0986(3) .25434(12) .0625(7) Uani d . 1 . . C
H36 .4853 -.0853 .2962 .075 Uiso calc R 1 . . H
B1 .3106(3) .1668(2) .37692(11) .0590(7) Uani d D 1 . . B
F1 .2062(2) .13381(19) .31236(9) .0938(6) Uani d D 1 . . F
F2 .4698(3) .1104(3) .39202(14) .1248(13) Uani d PD .918(5) . . F
F3 .2298(4) .1316(4) .42561(14) .1420(14) Uani d PD .918(5) . . F
F4 .3280(4) .29452(18) .38245(16) .1267(13) Uani d PD .918(5) . . F
F12 .4433(18) .2401(19) .3687(4) .101(7) Uiso d PD .082(5) . . F
F13 .376(3) .0601(6) .4128(5) .101(7) Uiso d PD .082(5) . . F
F14 .2162(12) .233(2) .4114(6) .101(7) Uiso d PD .082(5) . . F

loop_
_atom_site_aniso_label
_atom_site_aniso_U_11
_atom_site_aniso_U_22
_atom_site_aniso_U_33
_atom_site_aniso_U_12
_atom_site_aniso_U_13
_atom_site_aniso_U_23
N1 .0584(11) .0492(10) .0425(9) .0009(8) .0183(8) -.0048(8)
N2 .0618(11) .0421(10) .0459(10) .0054(8) .0161(8) .0013(8)
N31 .0935(17) .0622(13) .0594(13) .0108(12) .0361(12) .0184(10)
C1 .0524(12) .0485(12) .0388(10) .0020(9) .0160(9) -.0011(9)
C2 .0562(12) .0465(11) .0361(10) .0018(10) .0143(9) .0041(8)
C3 .0448(10) .0428(11) .0372(9) -.0003(9) .0115(8) .0018(8)
C4 .0584(13) .0431(11) .0380(10) .0002(9) .0153(9) .0040(8)
C5 .0478(11) .0410(11) .0419(10) .0006(9) .0123(9) .0044(8)
C11 .0806(17) .0556(14) .0628(15) .0082(13) .0244(13) -.0095(12)
C12 .0818(17) .0616(15) .0404(11) -.0013(13) .0255(11) -.0054(10)
C21 .0826(18) .0567(14) .0601(14) .0129(13) .0288(13) -.0065(12)
C22 .105(2) .0480(14) .0655(16) .0155(14) .0294(15) .0156(12)
C32 .0819(17) .0470(13) .0694(16) -.0043(12) .0384(14) .0056(11)
C33 .0617(13) .0453(12) .0509(12) -.0026(10) .0211(10) -.0002(10)
C34 .0491(11) .0394(10) .0370(9) .0054(8) .0179(8) .0010(8)
C35 .0531(12) .0545(13) .0416(11) .0011(10) .0152(9) .0040(9)
C36 .0672(15) .0764(17) .0436(12) .0133(13) .0153(11) .0130(12)
B1 .0675(17) .0479(14) .0597(16) -.0004(13) .0150(13) -.0053(12)
F1 .0918(12) .1004(14) .0806(12) .0026(10) .0105(9) -.0291(10)
F2 .0929(17) .155(3) .1112(19) .0495(17) .0042(13) -.0369(17)
F3 .153(3) .182(3) .1065(19) -.034(2) .0625(18) .0211(18)
F4 .155(3) .0539(12) .151(2) -.0137(14) .0111(19) -.0174(13)

loop_
_atom_type_symbol
_atom_type_description
_atom_type_scat_dispersion_real
_atom_type_scat_dispersion_imag
_atom_type_scat_source
C C .0033 .0016 'International Tables Vol C Tables 4.2.6.8 and 6.1.1.4'
H H .0000 .0000 'International Tables Vol C Tables 4.2.6.8 and 6.1.1.4'
B B .0013 .0007 'International Tables Vol C Tables 4.2.6.8 and 6.1.1.4'
F F .0171 .0103 'International Tables Vol C Tables 4.2.6.8 and 6.1.1.4'
N N .0061 .0033 'International Tables Vol C Tables 4.2.6.8 and 6.1.1.4'

loop_
_geom_angle_atom_site_label_1
_geom_angle_atom_site_label_2
_geom_angle_atom_site_label_3
_geom_angle
C1 N1 C11 121.7(2)
C1 N1 C12 121.63(19)
C11 N1 C12 116.69(19)
C5 N2 C22 122.24(19)
C5 N2 C21 121.33(19)
C22 N2 C21 116.4(2)
C36 N31 C32 116.3(2)
N1 C1 C2 125.0(2)
N1 C1 H1 117.5
C2 C1 H1 117.5
C3 C2 C1 124.14(19)
C3 C2 H2 117.9
C1 C2 H2 117.9
C2 C3 C4 119.94(18)
C2 C3 C34 119.80(18)
C4 C3 C34 120.26(17)
C5 C4 C3 124.46(19)
C5 C4 H4 117.8
C3 C4 H4 117.8
N2 C5 C4 126.38(19)
N2 C5 H5 116.8
C4 C5 H5 116.8
N1 C11 H11A 109.5
N1 C11 H11B 109.5
H11A C11 H11B 109.5
N1 C11 H11C 109.5
H11A C11 H11C 109.5
H11B C11 H11C 109.5
N1 C12 H12A 109.5
N1 C12 H12B 109.5
H12A C12 H12B 109.5
N1 C12 H12C 109.5
H12A C12 H12C 109.5
H12B C12 H12C 109.5
N2 C21 H21A 109.5
N2 C21 H21B 109.5
H21A C21 H21B 109.5
N2 C21 H21C 109.5
H21A C21 H21C 109.5
H21B C21 H21C 109.5
N2 C22 H22A 109.5
N2 C22 H22B 109.5
H22A C22 H22B 109.5
N2 C22 H22C 109.5
H22A C22 H22C 109.5
H22B C22 H22C 109.5
N31 C32 C33 123.8(2)
N31 C32 H32 118.1
C33 C32 H32 118.1
C32 C33 C34 119.5(2)
C32 C33 H33 120.3
C34 C33 H33 120.3
C35 C34 C33 117.05(19)
C35 C34 C3 121.93(19)
C33 C34 C3 121.02(18)
C36 C35 C34 119.2(2)
C36 C35 H35 120.4
C34 C35 H35 120.4
N31 C36 C35 124.2(2)
N31 C36 H36 117.9
C35 C36 H36 117.9
F2 B1 F1 112.3(2)
F3 B1 F1 108.6(2)
F4 B1 F1 110.5(2)
F2 B1 F3 109.1(2)
F4 B1 F2 110.3(2)
F4 B1 F3 105.7(3)
F12 B1 F1 108.5(3)
F13 B1 F1 109.2(3)
F14 B1 F1 109.5(3)
F13 B1 F12 109.8(3)
F14 B1 F12 109.8(3)
F14 B1 F13 110.1(3)

loop_
_geom_bond_atom_site_label_1
_geom_bond_atom_site_label_2
_geom_bond_site_symmetry_2
_geom_bond_distance
_geom_bond_publ_flag
N1 C1 . 1.311(3) y
N1 C11 . 1.450(3) y
N1 C12 . 1.460(3) y
C1 C2 . 1.390(3) y
C1 H1 . .93 ?
C2 C3 . 1.390(3) y
C2 H2 . .93 ?
C3 C4 . 1.402(3) y
C3 C34 . 1.486(3) y
C4 C5 . 1.373(3) y
C4 H4 . .93 ?
C5 H5 . .93 ?
N2 C5 . 1.318(3) y
N2 C21 . 1.457(3) y
N2 C22 . 1.456(3) y
N31 C32 . 1.333(4) y
N31 C36 . 1.328(4) y
C32 C33 . 1.376(3) ?
C32 H32 . .93 ?
C33 C34 . 1.386(3) ?
C33 H33 . .93 ?
C34 C35 . 1.385(3) ?
C35 C36 . 1.378(3) ?
C35 H35 . .93 ?
C36 H36 . .93 ?
C11 H11A . .96 ?
C11 H11B . .96 ?
C11 H11C . .96 ?
C12 H12A . .96 ?
C12 H12B . .96 ?
C12 H12C . .96 ?
C21 H21A . .96 ?
C21 H21B . .96 ?
C21 H21C . .96 ?
C22 H22A . .96 ?
C22 H22B . .96 ?
C22 H22C . .96 ?
B1 F1 . 1.364(2) ?
B1 F2 . 1.356(2) ?
B1 F3 . 1.361(2) ?
B1 F4 . 1.348(2) ?
B1 F12 . 1.356(3) ?
B1 F13 . 1.351(3) ?
B1 F14 . 1.350(3) ?

loop_
_geom_torsion_atom_site_label_1
_geom_torsion_atom_site_label_2
_geom_torsion_atom_site_label_3
_geom_torsion_atom_site_label_4
_geom_torsion
_geom_torsion_publ_flag
C11 N1 C1 C2 179.2(2) y
C12 N1 C1 C2 -1.7(3) ?
N1 C1 C2 C3 174.3(2) y
C1 C2 C3 C4 177.1(2) y
C1 C2 C3 C34 -3.7(3) ?
C2 C3 C4 C5 175.2(2) y
C3 C4 C5 N2 -178.2(2) y
C4 C5 N2 C21 -179.5(2) y
C34 C3 C4 C5 -4.0(3) ?
C22 N2 C5 C4 -1.2(4) ?
C36 N31 C32 C33 1.3(4) ?
N31 C32 C33 C34 -.3(4) ?
C32 C33 C34 C35 -1.2(3) ?
C32 C33 C34 C3 178.8(2) ?
C2 C3 C34 C35 120.9(2) ?
C4 C3 C34 C35 -59.9(3) ?
C2 C3 C34 C33 -59.1(3) ?
C4 C3 C34 C33 120.1(2) ?
C33 C34 C35 C36 1.7(3) ?
C3 C34 C35 C36 -178.2(2) ?
C32 N31 C36 C35 -.7(4) ?
C34 C35 C36 N31 -.8(4) ?
